data_2013906
loop_
_publ_author_name
'Lyakhov, Alexander S.'
'Voitekhovich, Sergei V.'
'Gaponik, Pavel N.'
'Ivashkevich, Ludmila S.'

_publ_section_title
;
 1-Phenyl-5-(piperidinomethyl)-1<i>H</i>-tetrazole
;
_journal_issue 4
_journal_name_full 'Acta Crystallographica Section C'
_journal_page_first o293
_journal_page_last o294
_journal_paper_doi 10.1107/S0108270104005554
_journal_volume 60
_journal_year 2004
_chemical_formula_iupac 'C13 H17 N5'
_chemical_formula_moiety 'C13 H17 N5'
_chemical_formula_sum 'C13 H17 N5'
_chemical_formula_weight 243.32
_chemical_name_systematic
;
1-Phenyl-5-(piperidinomethyl)-1H-tetrazole
;
_space_group_IT_number 14
_symmetry_cell_setting monoclinic
_symmetry_space_group_name_Hall '-P 2yn'
_symmetry_space_group_name_H-M 'P 1 21/n 1'
_atom_sites_solution_hydrogens difmap
_atom_sites_solution_primary direct
_atom_sites_solution_secondary difmap
_audit_creation_method SHELXL-97
_cell_angle_alpha 90.00
_cell_angle_beta 96.142(13)
_cell_angle_gamma 90.00
_cell_formula_units_Z 4
_cell_length_a 7.7537(13)
_cell_length_b 10.436(3)
_cell_length_c 15.937(3)
_cell_measurement_reflns_used 25
_cell_measurement_temperature 293(2)
_cell_measurement_theta_max 20.3
_cell_measurement_theta_min 12.4
_cell_volume 1282.2(5)
_computing_cell_refinement 'R3m software'
_computing_data_collection 'R3m software (Nicolet, 1980)'
_computing_data_reduction 'R3m software'
_computing_molecular_graphics
;
Ortep-3 for Windows (Farrugia, 1997)
;
_computing_publication_material
;
SHELXL97 (Sheldrick, 1997) and
PLATON (Spek, 2003)
;
_computing_structure_refinement 'SHELXL97 (Sheldrick, 1997)'
_computing_structure_solution 'SIR97 (Altomare et al, 1999)'
_diffrn_ambient_temperature 293(2)
_diffrn_measured_fraction_theta_full 0.999
_diffrn_measured_fraction_theta_max 0.999
_diffrn_measurement_device_type 'Nicolet R3m four-circle diffractometer'
_diffrn_measurement_method \w/2\q
_diffrn_radiation_monochromator graphite
_diffrn_radiation_source 'fine-focus sealed tube'
_diffrn_radiation_type MoK\a
_diffrn_radiation_wavelength 0.71073
_diffrn_reflns_av_R_equivalents 0.0191
_diffrn_reflns_av_sigmaI/netI 0.0246
_diffrn_reflns_limit_h_max 10
_diffrn_reflns_limit_h_min 0
_diffrn_reflns_limit_k_max 14
_diffrn_reflns_limit_k_min 0
_diffrn_reflns_limit_l_max 22
_diffrn_reflns_limit_l_min -22
_diffrn_reflns_number 4125
_diffrn_reflns_theta_full 30.07
_diffrn_reflns_theta_max 30.07
_diffrn_reflns_theta_min 2.34
_diffrn_standards_decay_% none
_diffrn_standards_interval_count 100
_diffrn_standards_number 3
_exptl_absorpt_coefficient_mu 0.081
_exptl_absorpt_correction_type none
_exptl_crystal_colour colourless
_exptl_crystal_density_diffrn 1.260
_exptl_crystal_density_method 'not measured'
_exptl_crystal_description prism
_exptl_crystal_F_000 520
_exptl_crystal_size_max 0.54
_exptl_crystal_size_mid 0.50
_exptl_crystal_size_min 0.46
_refine_diff_density_max 0.168
_refine_diff_density_min -0.251
_refine_ls_extinction_coef 0.480(16)
_refine_ls_extinction_expression Fc^*^=kFc[1+0.001xFc^2^\l^3^/sin(2\q)]^-1/4^
_refine_ls_extinction_method SHELXL97
_refine_ls_goodness_of_fit_ref 1.061
_refine_ls_hydrogen_treatment refall
_refine_ls_matrix_type full
_refine_ls_number_parameters 232
_refine_ls_number_reflns 3746
_refine_ls_number_restraints 0
_refine_ls_restrained_S_all 1.061
_refine_ls_R_factor_all 0.0573
_refine_ls_R_factor_gt 0.0421
_refine_ls_shift/su_max 0.000
_refine_ls_shift/su_mean 0.000
_refine_ls_structure_factor_coef Fsqd
_refine_ls_weighting_details 'calc w=1/[\s^2^(Fo^2^)+(0.0582P)^2^+0.0879P] where P=(Fo^2^+2Fc^2^)/3'
_refine_ls_weighting_scheme calc
_refine_ls_wR_factor_gt 0.1082
_refine_ls_wR_factor_ref 0.1198
_reflns_number_gt 2759
_reflns_number_total 3746
_reflns_threshold_expression I>2\s(I)
_cod_data_source_file av1171.cif
_cod_data_source_block I
_cod_original_sg_symbol_H-M 'P 21/n'
_cod_database_code 2013906
_cod_database_fobs_code 2013906

loop_
_symmetry_equiv_pos_as_xyz
'x, y, z'
'-x+1/2, y+1/2, -z+1/2'
'-x, -y, -z'
'x-1/2, -y-1/2, z-1/2'

loop_
_atom_site_label
_atom_site_fract_x
_atom_site_fract_y
_atom_site_fract_z
_atom_site_U_iso_or_equiv
_atom_site_adp_type
_atom_site_calc_flag
_atom_site_refinement_flags
_atom_site_occupancy
_atom_site_disorder_assembly
_atom_site_disorder_group
_atom_site_type_symbol
N1 0.33395(12) 0.14877(8) 0.53722(5) 0.0455(2) Uani d . 1 . . N
N2 0.23195(15) 0.13018(10) 0.46377(6) 0.0598(3) Uani d . 1 . . N
N3 0.33297(18) 0.13906(11) 0.40455(6) 0.0697(3) Uani d . 1 . . N
N4 0.49897(16) 0.16229(10) 0.43672(6) 0.0632(3) Uani d . 1 . . N
C5 0.49825(15) 0.16835(9) 0.51921(7) 0.0482(3) Uani d . 1 . . C
C6 0.26254(13) 0.13607(9) 0.61587(6) 0.0433(2) Uani d . 1 . . C
C7 0.14675(15) 0.03748(11) 0.62453(8) 0.0513(3) Uani d . 1 . . C
H7 0.1197(17) -0.0218(14) 0.5794(8) 0.063(4) Uiso d . 1 . . H
C8 0.07734(16) 0.02440(12) 0.70039(8) 0.0589(3) Uani d . 1 . . C
H8 -0.006(2) -0.0446(16) 0.7068(9) 0.077(4) Uiso d . 1 . . H
C9 0.12399(16) 0.10749(14) 0.76591(8) 0.0610(3) Uani d . 1 . . C
H9 0.0770(19) 0.0923(15) 0.8186(9) 0.078(4) Uiso d . 1 . . H
C10 0.23807(16) 0.20551(14) 0.75615(7) 0.0588(3) Uani d . 1 . . C
H10 0.267(2) 0.2671(17) 0.8010(10) 0.086(5) Uiso d . 1 . . H
C11 0.30840(14) 0.22187(11) 0.68054(7) 0.0502(3) Uani d . 1 . . C
H11 0.3870(18) 0.2920(13) 0.6702(8) 0.060(3) Uiso d . 1 . . H
C12 0.65236(15) 0.19014(11) 0.58159(7) 0.0508(3) Uani d . 1 . . C
H12A 0.6346(16) 0.1446(12) 0.6349(8) 0.053(3) Uiso d . 1 . . H
H12B 0.7549(18) 0.1512(13) 0.5579(8) 0.063(4) Uiso d . 1 . . H
N13 0.68014(11) 0.32565(8) 0.60180(5) 0.0441(2) Uani d . 1 . . N
C14 0.73631(16) 0.39423(11) 0.52936(7) 0.0519(3) Uani d . 1 . . C
H14A 0.6458(19) 0.3857(13) 0.4823(8) 0.064(4) Uiso d . 1 . . H
H14B 0.849(2) 0.3515(14) 0.5120(9) 0.070(4) Uiso d . 1 . . H
C15 0.76814(18) 0.53468(12) 0.54975(9) 0.0615(3) Uani d . 1 . . C
H15A 0.8020(19) 0.5799(15) 0.4980(10) 0.076(4) Uiso d . 1 . . H
H15B 0.657(2) 0.5723(15) 0.5626(9) 0.071(4) Uiso d . 1 . . H
C16 0.90389(17) 0.55095(14) 0.62460(9) 0.0633(3) Uani d . 1 . . C
H16A 1.017(2) 0.5169(15) 0.6112(9) 0.075(4) Uiso d . 1 . . H
H16B 0.916(2) 0.6458(16) 0.6392(11) 0.087(5) Uiso d . 1 . . H
C17 0.85428(18) 0.47332(14) 0.69841(8) 0.0622(3) Uani d . 1 . . C
H17A 0.952(2) 0.4698(15) 0.7459(9) 0.076(4) Uiso d . 1 . . H
H17B 0.749(2) 0.5138(15) 0.7203(9) 0.074(4) Uiso d . 1 . . H
C18 0.81532(16) 0.33599(13) 0.67374(8) 0.0558(3) Uani d . 1 . . C
H18A 0.927(2) 0.2922(14) 0.6587(9) 0.073(4) Uiso d . 1 . . H
H18B 0.7723(17) 0.2852(14) 0.7186(9) 0.067(4) Uiso d . 1 . . H

loop_
_atom_site_aniso_label
_atom_site_aniso_U_11
_atom_site_aniso_U_22
_atom_site_aniso_U_33
_atom_site_aniso_U_12
_atom_site_aniso_U_13
_atom_site_aniso_U_23
N1 0.0559(5) 0.0387(4) 0.0416(4) -0.0051(4) 0.0036(4) -0.0012(3)
N2 0.0790(7) 0.0532(5) 0.0451(5) -0.0160(5) -0.0034(5) -0.0049(4)
N3 0.1051(9) 0.0591(6) 0.0450(5) -0.0183(6) 0.0086(5) -0.0077(4)
N4 0.0893(8) 0.0526(6) 0.0506(5) -0.0091(5) 0.0208(5) -0.0066(4)
C5 0.0622(6) 0.0353(5) 0.0492(5) -0.0007(4) 0.0150(5) 0.0003(4)
C6 0.0446(5) 0.0417(5) 0.0434(5) 0.0028(4) 0.0036(4) 0.0014(4)
C7 0.0528(6) 0.0427(5) 0.0589(6) -0.0021(4) 0.0085(5) -0.0009(5)
C8 0.0524(6) 0.0566(7) 0.0698(7) 0.0006(5) 0.0163(5) 0.0103(6)
C9 0.0528(6) 0.0796(9) 0.0519(6) 0.0087(6) 0.0115(5) 0.0098(6)
C10 0.0528(6) 0.0760(8) 0.0468(6) 0.0031(6) 0.0019(5) -0.0080(5)
C11 0.0477(5) 0.0533(6) 0.0491(6) -0.0027(5) 0.0023(4) -0.0052(4)
C12 0.0505(6) 0.0444(5) 0.0588(6) 0.0049(4) 0.0115(5) 0.0085(5)
N13 0.0395(4) 0.0463(5) 0.0469(4) 0.0018(3) 0.0073(3) 0.0066(3)
C14 0.0538(6) 0.0542(6) 0.0475(6) -0.0066(5) 0.0043(5) 0.0086(4)
C15 0.0617(7) 0.0532(6) 0.0679(7) -0.0081(5) -0.0010(6) 0.0115(6)
C16 0.0524(7) 0.0644(8) 0.0723(8) -0.0101(6) 0.0033(6) -0.0018(6)
C17 0.0549(7) 0.0765(9) 0.0549(7) -0.0032(6) 0.0045(5) -0.0068(6)
C18 0.0522(6) 0.0669(7) 0.0477(6) 0.0028(5) 0.0023(5) 0.0097(5)

loop_
_atom_type_symbol
_atom_type_description
_atom_type_scat_dispersion_real
_atom_type_scat_dispersion_imag
_atom_type_scat_source
C C 0.0033 0.0016 'International Tables Vol C Tables 4.2.6.8 and 6.1.1.4'
H H 0.0000 0.0000 'International Tables Vol C Tables 4.2.6.8 and 6.1.1.4'
N N 0.0061 0.0033 'International Tables Vol C Tables 4.2.6.8 and 6.1.1.4'

loop_
_geom_angle_atom_site_label_1
_geom_angle_atom_site_label_2
_geom_angle_atom_site_label_3
_geom_angle
C5 N1 N2 108.35(9)
C5 N1 C6 131.51(9)
N2 N1 C6 119.95(9)
N3 N2 N1 106.10(10)
N2 N3 N4 111.21(9)
C5 N4 N3 106.32(10)
N4 C5 N1 108.03(11)
N4 C5 C12 125.84(11)
N1 C5 C12 126.11(10)
C7 C6 C11 121.71(11)
C7 C6 N1 118.24(10)
C11 C6 N1 120.05(9)
C8 C7 C6 118.62(11)
C8 C7 H7 121.4(8)
C6 C7 H7 120.0(8)
C9 C8 C7 120.43(12)
C9 C8 H8 120.4(9)
C7 C8 H8 119.1(9)
C10 C9 C8 120.28(11)
C10 C9 H9 122.0(9)
C8 C9 H9 117.6(10)
C9 C10 C11 120.60(12)
C9 C10 H10 120.9(10)
C11 C10 H10 118.5(10)
C6 C11 C10 118.35(11)
C6 C11 H11 118.4(7)
C10 C11 H11 123.3(7)
N13 C12 C5 112.59(9)
N13 C12 H12A 107.7(7)
C5 C12 H12A 108.8(7)
N13 C12 H12B 111.8(8)
C5 C12 H12B 107.4(8)
H12A C12 H12B 108.4(11)
C12 N13 C14 110.40(9)
C12 N13 C18 108.57(9)
C14 N13 C18 109.35(9)
N13 C14 C15 111.04(10)
N13 C14 H14A 108.2(8)
C15 C14 H14A 109.9(8)
N13 C14 H14B 109.2(8)
C15 C14 H14B 110.3(8)
H14A C14 H14B 108.1(11)
C16 C15 C14 111.17(11)
C16 C15 H15A 111.8(9)
C14 C15 H15A 109.1(9)
C16 C15 H15B 109.9(9)
C14 C15 H15B 107.6(9)
H15A C15 H15B 107.0(12)
C17 C16 C15 109.86(11)
C17 C16 H16A 106.3(9)
C15 C16 H16A 110.3(9)
C17 C16 H16B 111.6(9)
C15 C16 H16B 109.3(10)
H16A C16 H16B 109.4(13)
C18 C17 C16 111.53(11)
C18 C17 H17A 105.9(9)
C16 C17 H17A 111.7(8)
C18 C17 H17B 109.9(9)
C16 C17 H17B 109.1(9)
H17A C17 H17B 108.7(11)
N13 C18 C17 112.25(10)
N13 C18 H18A 109.4(8)
C17 C18 H18A 109.4(8)
N13 C18 H18B 105.0(8)
C17 C18 H18B 113.6(8)
H18A C18 H18B 106.9(12)

loop_
_geom_bond_atom_site_label_1
_geom_bond_atom_site_label_2
_geom_bond_site_symmetry_2
_geom_bond_distance
_geom_bond_publ_flag
N1 C5 . 1.3510(15) yes
N1 N2 . 1.3546(12) yes
N1 C6 . 1.4296(13) yes
N2 N3 . 1.2928(15) yes
N3 N4 . 1.3553(17) yes
N4 C5 . 1.3169(14) yes
C5 C12 . 1.4878(16) yes
C6 C7 . 1.3821(15) ?
C6 C11 . 1.3828(15) ?
C7 C8 . 1.3816(17) ?
C7 H7 . 0.955(14) ?
C8 C9 . 1.3757(19) ?
C8 H8 . 0.981(16) ?
C9 C10 . 1.372(2) ?
C9 H9 . 0.963(15) ?
C10 C11 . 1.3853(16) ?
C10 H10 . 0.970(17) ?
C11 H11 . 0.978(14) ?
C12 N13 . 1.4613(15) yes
C12 H12A . 0.996(13) ?
C12 H12B . 1.002(14) ?
N13 C14 . 1.4637(13) yes
N13 C18 . 1.4724(14) yes
C14 C15 . 1.5158(18) yes
C14 H14A . 0.975(14) ?
C14 H14B . 1.045(15) ?
C15 C16 . 1.5136(19) yes
C15 H15A . 1.010(15) ?
C15 H15B . 0.987(15) ?
C16 C17 . 1.5116(19) yes
C16 H16A . 0.989(16) ?
C16 H16B . 1.019(17) ?
C17 C18 . 1.508(2) yes
C17 H17A . 1.012(16) ?
C17 H17B . 1.013(15) ?
C18 H18A . 1.028(16) ?
C18 H18B . 0.976(14) ?

loop_
_geom_hbond_atom_site_label_D
_geom_hbond_atom_site_label_H
_geom_hbond_atom_site_label_A
_geom_hbond_distance_DH
_geom_hbond_distance_HA
_geom_hbond_distance_DA
_geom_hbond_angle_DHA
C11 H11 N13 0.978(14) 2.648(13) 3.4395(15) 138.3(10)

loop_
_geom_torsion_atom_site_label_1
_geom_torsion_atom_site_label_2
_geom_torsion_atom_site_label_3
_geom_torsion_atom_site_label_4
_geom_torsion
C5 N1 N2 N3 -0.24(12)
C6 N1 N2 N3 -175.69(9)
N1 N2 N3 N4 0.33(13)
N2 N3 N4 C5 -0.30(13)
N3 N4 C5 N1 0.14(12)
N3 N4 C5 C12 178.92(10)
N2 N1 C5 N4 0.06(11)
C6 N1 C5 N4 174.80(10)
N2 N1 C5 C12 -178.73(9)
C6 N1 C5 C12 -3.99(17)
C5 N1 C6 C7 -133.92(11)
N2 N1 C6 C7 40.32(13)
C5 N1 C6 C11 46.70(15)
N2 N1 C6 C11 -139.06(10)
C11 C6 C7 C8 -0.73(17)
N1 C6 C7 C8 179.90(10)
C6 C7 C8 C9 -0.48(18)
C7 C8 C9 C10 0.99(19)
C8 C9 C10 C11 -0.31(19)
C7 C6 C11 C10 1.39(17)
N1 C6 C11 C10 -179.25(10)
C9 C10 C11 C6 -0.86(18)
N4 C5 C12 N13 91.94(13)
N1 C5 C12 N13 -89.49(12)
C5 C12 N13 C14 -69.67(11)
C5 C12 N13 C18 170.48(9)
C12 N13 C14 C15 -179.20(9)
C18 N13 C14 C15 -59.81(12)
N13 C14 C15 C16 58.41(14)
C14 C15 C16 C17 -53.38(16)
C15 C16 C17 C18 51.90(15)
C12 N13 C18 C17 179.29(10)
C14 N13 C18 C17 58.77(13)
C16 C17 C18 N13 -55.59(14)

loop_
_cod_related_entry_id
_cod_related_entry_database
_cod_related_entry_code
1 ChemSpider 21107572
